data_1569656
loop_
_publ_author_name
'Gaikwad, Pradip A.'
'Samadder, Prodipta'
'Som, Shubham'
'Chopra, Deepak'
'Neelakandan, Prakash P.'
'Srivastava, Aasheesh'

_publ_section_title
;
 Luminescent hexagonal microtubes prepared through water-induced
 self-assembly of a polymorphic organoboron compound: formation mechanism
 and waveguide behaviour.
;
_journal_issue 35
_journal_name_full Nanoscale
_journal_page_first 14380
_journal_page_last 14387
_journal_paper_doi 10.1039/d3nr02903d
_journal_volume 15
_journal_year 2023
_chemical_formula_moiety 'C29 H21 B N2 O, C4 H8 O2'
_chemical_formula_sum 'C33 H29 B N2 O3'
_chemical_formula_weight 512.42
_chemical_name_systematic HNBI-B
_space_group_crystal_system triclinic
_space_group_IT_number 2
_space_group_name_Hall '-P 1'
_space_group_name_H-M_alt 'P -1'
_atom_sites_solution_hydrogens geom
_atom_sites_solution_primary direct
_audit_creation_date 2022-09-22
_audit_creation_method
;
Olex2 1.5
(compiled 2022.04.07 svn.rca3783a0 for OlexSys, GUI svn.r6498)
;
_audit_update_record
;
2023-06-15 deposited with the CCDC.	2023-08-08 downloaded from the CCDC.
;
_cell_angle_alpha 98.148(4)
_cell_angle_beta 105.243(4)
_cell_angle_gamma 112.124(4)
_cell_formula_units_Z 2
_cell_length_a 10.8845(7)
_cell_length_b 11.1645(7)
_cell_length_c 12.9737(8)
_cell_measurement_reflns_used 3986
_cell_measurement_temperature 296(2)
_cell_measurement_theta_max 22.76
_cell_measurement_theta_min 2.23
_cell_volume 1357.02(16)
_computing_molecular_graphics 'Olex2 1.5 (Dolomanov et al., 2009)'
_computing_publication_material 'Olex2 1.5 (Dolomanov et al., 2009)'
_computing_structure_refinement 'SHELXL 2018/3 (Sheldrick, 2015)'
_computing_structure_solution 'olex2.solve 1.5 (Bourhis et al., 2015)'
_diffrn_ambient_temperature 296.00
_diffrn_measured_fraction_theta_full 1.000
_diffrn_measured_fraction_theta_max 1.000
_diffrn_measurement_device_type 'Bruker APEX-II CCD'
_diffrn_measurement_method '\f and \w scans'
_diffrn_radiation_type MoK\a
_diffrn_radiation_wavelength 0.71073
_diffrn_reflns_av_R_equivalents 0.0590
_diffrn_reflns_av_unetI/netI 0.0600
_diffrn_reflns_Laue_measured_fraction_full 1.000
_diffrn_reflns_Laue_measured_fraction_max 1.000
_diffrn_reflns_limit_h_max 13
_diffrn_reflns_limit_h_min -12
_diffrn_reflns_limit_k_max 13
_diffrn_reflns_limit_k_min -13
_diffrn_reflns_limit_l_max 15
_diffrn_reflns_limit_l_min -14
_diffrn_reflns_number 18827
_diffrn_reflns_point_group_measured_fraction_full 1.000
_diffrn_reflns_point_group_measured_fraction_max 1.000
_diffrn_reflns_theta_full 25.242
_diffrn_reflns_theta_max 25.350
_diffrn_reflns_theta_min 1.689
_exptl_absorpt_coefficient_mu 0.080
_exptl_absorpt_correction_type none
_exptl_crystal_colour 'clear yellowish white'
_exptl_crystal_colour_lustre clear
_exptl_crystal_colour_modifier yellowish
_exptl_crystal_colour_primary white
_exptl_crystal_density_diffrn 1.254
_exptl_crystal_description irregular
_exptl_crystal_F_000 540
_exptl_crystal_size_max 0.59
_exptl_crystal_size_mid 0.47
_exptl_crystal_size_min 0.33
_refine_diff_density_max 0.225
_refine_diff_density_min -0.247
_refine_diff_density_rms 0.050
_refine_ls_extinction_method none
_refine_ls_goodness_of_fit_ref 1.037
_refine_ls_hydrogen_treatment constr
_refine_ls_matrix_type full
_refine_ls_number_parameters 354
_refine_ls_number_reflns 4957
_refine_ls_number_restraints 0
_refine_ls_restrained_S_all 1.037
_refine_ls_R_factor_all 0.0759
_refine_ls_R_factor_gt 0.0541
_refine_ls_shift/su_max 0.000
_refine_ls_shift/su_mean 0.000
_refine_ls_structure_factor_coef Fsqd
_refine_ls_weighting_details 'w=1/[\s^2^(Fo^2^)+(0.0807P)^2^] where P=(Fo^2^+2Fc^2^)/3'
_refine_ls_weighting_scheme calc
_refine_ls_wR_factor_gt 0.1372
_refine_ls_wR_factor_ref 0.1498
_reflns_Friedel_coverage 0.000
_reflns_number_gt 3601
_reflns_number_total 4957
_reflns_threshold_expression 'I > 2\s(I)'
_cod_data_source_file d3nr02903d2.cif
_cod_data_source_block hnbi-b_ea
_cod_depositor_comments
;
The following automatic conversions were performed:

data item '_atom_sites_solution_primary' value 'DIRECT METHOD' was
changed to 'direct'.

Automatic conversion script
Id: cif_fix_values 8170 2020-07-09 18:12:32Z antanas 

 Adding full bibliography for 1569655--1569657.cif.
;
_cod_original_cell_volume 1357.02(15)
_cod_database_code 1569656
_shelx_shelxl_version_number 2018/3
_shelx_space_group_comment
;
The symmetry employed for this shelxl refinement is uniquely defined
by the following loop, which should always be used as a source of
symmetry information in preference to the above space-group names.
They are only intended as comments.
;
_shelx_estimated_absorpt_t_max 0.954
_shelx_estimated_absorpt_t_min 0.932
_olex2_refinement_description
;
1. Fixed Uiso
 At 1.2 times of:
  All C(H) groups, All C(H,H) groups, All N(H) groups
 At 1.5 times of:
  All C(H,H,H) groups
2.a Secondary CH2 refined with riding coordinates:
 C32(H32A,H32B)
2.b Aromatic/amide H refined with riding coordinates:
 N2(H2), C29(H29), C10(H10), C11(H11), C15(H15), C28(H28), C2(H2A), C5(H5),
 C25(H25), C3(H3), C12(H12), C26(H26), C14(H14), C19(H19), C27(H27), C23(H23),
 C4(H4), C20(H20), C13(H13), C22(H22), C21(H21)
2.c Idealised Me refined as rotating group:
 C30(H30A,H30B,H30C), C33(H33A,H33B,H33C)
;
_olex2_submission_special_instructions 'No special instructions were received'

loop_
_space_group_symop_operation_xyz
'x, y, z'
'-x, -y, -z'

loop_
_atom_site_label
_atom_site_type_symbol
_atom_site_fract_x
_atom_site_fract_y
_atom_site_fract_z
_atom_site_U_iso_or_equiv
_atom_site_adp_type
_atom_site_occupancy
_atom_site_site_symmetry_order
_atom_site_calc_flag
_atom_site_refinement_flags_posn
_atom_site_refinement_flags_adp
_atom_site_refinement_flags_occupancy
_atom_site_disorder_assembly
_atom_site_disorder_group
O1 O 0.07919(14) 0.62500(12) 0.14798(10) 0.0296(3) Uani 1 1 d . . . . .
N1 N 0.16998(16) 0.78675(14) 0.32747(12) 0.0241(4) Uani 1 1 d . . . . .
N2 N 0.26418(16) 0.74519(15) 0.48182(12) 0.0262(4) Uani 1 1 d . . . . .
H2 H 0.285430 0.701824 0.527941 0.031 Uiso 1 1 calc R U . . .
O3 O -0.51559(16) 0.37405(14) 0.19892(12) 0.0439(4) Uani 1 1 d . . . . .
C1 C 0.25323(19) 0.90973(18) 0.40790(15) 0.0246(4) Uani 1 1 d . . . . .
O2 O -0.41739(16) 0.31237(16) 0.34118(13) 0.0524(5) Uani 1 1 d . . . . .
C29 C 0.2930(2) 0.86239(19) 0.12888(16) 0.0321(5) Uani 1 1 d . . . . .
H29 H 0.321828 0.798430 0.150377 0.039 Uiso 1 1 calc R U . . .
C7 C 0.17749(19) 0.68936(18) 0.37514(15) 0.0242(4) Uani 1 1 d . . . . .
C10 C 0.0035(2) 0.39480(19) 0.12824(16) 0.0305(5) Uani 1 1 d . . . . .
H10 H -0.024247 0.380853 0.051684 0.037 Uiso 1 1 calc R U . . .
C11 C -0.0123(2) 0.2896(2) 0.17178(16) 0.0334(5) Uani 1 1 d . . . . .
H11 H -0.049227 0.204166 0.124350 0.040 Uiso 1 1 calc R U . . .
C24 C 0.1719(2) 0.86455(18) 0.14525(15) 0.0265(4) Uani 1 1 d . . . . .
C6 C 0.3133(2) 0.88257(18) 0.50518(15) 0.0258(4) Uani 1 1 d . . . . .
C18 C -0.0726(2) 0.74331(19) 0.18354(16) 0.0282(5) Uani 1 1 d . . . . .
C17 C 0.0841(2) 0.43649(19) 0.36049(16) 0.0269(4) Uani 1 1 d . . . . .
C8 C 0.10495(19) 0.54933(18) 0.31337(15) 0.0255(4) Uani 1 1 d . . . . .
C9 C 0.0619(2) 0.52605(18) 0.19811(15) 0.0264(5) Uani 1 1 d . . . . .
C15 C 0.1140(2) 0.4463(2) 0.47555(16) 0.0302(5) Uani 1 1 d . . . . .
H15 H 0.148282 0.529923 0.525090 0.036 Uiso 1 1 calc R U . . .
C16 C 0.0258(2) 0.30535(19) 0.28812(16) 0.0313(5) Uani 1 1 d . . . . .
C28 C 0.3716(2) 0.9524(2) 0.08167(17) 0.0399(5) Uani 1 1 d . . . . .
H28 H 0.452434 0.949139 0.072830 0.048 Uiso 1 1 calc R U . . .
C2 C 0.2812(2) 1.04088(18) 0.40370(16) 0.0299(5) Uani 1 1 d . . . . .
H2A H 0.240389 1.059828 0.339343 0.036 Uiso 1 1 calc R U . . .
C5 C 0.4056(2) 0.9841(2) 0.60108(16) 0.0306(5) Uani 1 1 d . . . . .
H5 H 0.446213 0.965674 0.665794 0.037 Uiso 1 1 calc R U . . .
C25 C 0.1333(2) 0.96141(19) 0.10952(15) 0.0310(5) Uani 1 1 d . . . . .
H25 H 0.052487 0.965236 0.117960 0.037 Uiso 1 1 calc R U . . .
C3 C 0.3718(2) 1.14127(19) 0.49905(16) 0.0339(5) Uani 1 1 d . . . . .
H3 H 0.392318 1.230082 0.499330 0.041 Uiso 1 1 calc R U . . .
C12 C 0.0059(2) 0.1941(2) 0.33221(19) 0.0414(6) Uani 1 1 d . . . . .
H12 H -0.031484 0.108949 0.284244 0.050 Uiso 1 1 calc R U . . .
C26 C 0.2101(2) 1.05205(19) 0.06203(16) 0.0355(5) Uani 1 1 d . . . . .
H26 H 0.181449 1.115847 0.039891 0.043 Uiso 1 1 calc R U . . .
C31 C -0.4197(2) 0.3412(2) 0.25483(18) 0.0372(5) Uani 1 1 d . . . . .
C14 C 0.0936(2) 0.3359(2) 0.51520(18) 0.0383(5) Uani 1 1 d . . . . .
H14 H 0.115715 0.345810 0.591126 0.046 Uiso 1 1 calc R U . . .
C19 C -0.1027(2) 0.8199(2) 0.25861(17) 0.0342(5) Uani 1 1 d . . . . .
H19 H -0.030083 0.878408 0.323439 0.041 Uiso 1 1 calc R U . . .
C27 C 0.3296(2) 1.0471(2) 0.04773(17) 0.0393(5) Uani 1 1 d . . . . .
H27 H 0.381540 1.107238 0.015412 0.047 Uiso 1 1 calc R U . . .
C23 C -0.1863(2) 0.6575(2) 0.08819(18) 0.0390(5) Uani 1 1 d . . . . .
H23 H -0.171249 0.603846 0.035783 0.047 Uiso 1 1 calc R U . . .
C4 C 0.4338(2) 1.1129(2) 0.59533(16) 0.0330(5) Uani 1 1 d . . . . .
H4 H 0.496206 1.183628 0.657624 0.040 Uiso 1 1 calc R U . . .
C20 C -0.2373(2) 0.8123(2) 0.2404(2) 0.0477(6) Uani 1 1 d . . . . .
H20 H -0.253440 0.865284 0.292530 0.057 Uiso 1 1 calc R U . . .
C13 C 0.0401(3) 0.2082(2) 0.44318(19) 0.0447(6) Uani 1 1 d . . . . .
H13 H 0.028009 0.133757 0.470918 0.054 Uiso 1 1 calc R U . . .
B1 B 0.0838(2) 0.7557(2) 0.19964(18) 0.0270(5) Uani 1 1 d . . . . .
C22 C -0.3207(2) 0.6497(3) 0.0690(2) 0.0507(7) Uani 1 1 d . . . . .
H22 H -0.393950 0.592151 0.004121 0.061 Uiso 1 1 calc R U . . .
C30 C -0.3159(3) 0.3434(3) 0.1986(2) 0.0664(8) Uani 1 1 d . . . . .
H30A H -0.365400 0.298475 0.121134 0.100 Uiso 1 1 calc R U . . .
H30B H -0.262467 0.298324 0.231282 0.100 Uiso 1 1 calc R U . . .
H30C H -0.253035 0.434692 0.207373 0.100 Uiso 1 1 calc R U . . .
C21 C -0.3462(3) 0.7268(3) 0.1457(2) 0.0519(7) Uani 1 1 d . . . . .
H21 H -0.436693 0.720950 0.133362 0.062 Uiso 1 1 calc R U . . .
C32 C -0.6201(3) 0.3779(2) 0.2479(2) 0.0555(7) Uani 1 1 d . . . . .
H32A H -0.647032 0.303998 0.281275 0.067 Uiso 1 1 calc R U . . .
H32B H -0.703930 0.368103 0.190623 0.067 Uiso 1 1 calc R U . . .
C33 C -0.5609(3) 0.5082(3) 0.3342(3) 0.0928(11) Uani 1 1 d . . . . .
H33A H -0.531853 0.581266 0.301416 0.139 Uiso 1 1 calc R U . . .
H33B H -0.480978 0.515499 0.392747 0.139 Uiso 1 1 calc R U . . .
H33C H -0.631913 0.511479 0.364001 0.139 Uiso 1 1 calc R U . . .

loop_
_atom_site_aniso_label
_atom_site_aniso_U_11
_atom_site_aniso_U_22
_atom_site_aniso_U_33
_atom_site_aniso_U_23
_atom_site_aniso_U_13
_atom_site_aniso_U_12
O1 0.0406(9) 0.0257(7) 0.0239(7) 0.0086(6) 0.0125(6) 0.0143(6)
N1 0.0258(9) 0.0266(8) 0.0228(8) 0.0076(7) 0.0098(7) 0.0132(7)
N2 0.0277(9) 0.0304(9) 0.0227(9) 0.0096(7) 0.0083(7) 0.0142(8)
O3 0.0433(10) 0.0504(9) 0.0428(9) 0.0222(8) 0.0114(8) 0.0242(8)
C1 0.0209(10) 0.0283(10) 0.0239(10) 0.0045(8) 0.0084(8) 0.0105(9)
O2 0.0473(10) 0.0637(11) 0.0446(10) 0.0291(9) 0.0064(8) 0.0237(9)
C29 0.0348(12) 0.0352(11) 0.0292(11) 0.0110(9) 0.0118(10) 0.0168(10)
C7 0.0235(10) 0.0284(10) 0.0257(10) 0.0110(9) 0.0121(9) 0.0126(9)
C10 0.0352(12) 0.0297(11) 0.0257(11) 0.0049(9) 0.0109(9) 0.0136(10)
C11 0.0389(13) 0.0270(11) 0.0338(12) 0.0047(9) 0.0146(10) 0.0136(10)
C24 0.0265(11) 0.0285(10) 0.0179(10) 0.0031(8) 0.0035(8) 0.0092(9)
C6 0.0240(11) 0.0293(10) 0.0259(11) 0.0075(9) 0.0108(9) 0.0121(9)
C18 0.0314(11) 0.0289(10) 0.0277(11) 0.0165(9) 0.0118(9) 0.0122(9)
C17 0.0255(11) 0.0308(11) 0.0312(11) 0.0114(9) 0.0128(9) 0.0161(9)
C8 0.0247(11) 0.0277(10) 0.0261(11) 0.0082(9) 0.0091(9) 0.0129(9)
C9 0.0256(11) 0.0274(10) 0.0276(11) 0.0091(9) 0.0102(9) 0.0116(9)
C15 0.0317(12) 0.0336(11) 0.0318(11) 0.0129(9) 0.0145(9) 0.0170(10)
C16 0.0360(12) 0.0305(11) 0.0365(12) 0.0121(10) 0.0165(10) 0.0200(10)
C28 0.0364(13) 0.0497(14) 0.0381(13) 0.0154(11) 0.0212(11) 0.0162(11)
C2 0.0309(11) 0.0293(11) 0.0288(11) 0.0075(9) 0.0083(9) 0.0138(9)
C5 0.0279(11) 0.0399(12) 0.0252(11) 0.0085(9) 0.0097(9) 0.0158(10)
C25 0.0310(12) 0.0319(11) 0.0292(11) 0.0090(9) 0.0092(9) 0.0132(9)
C3 0.0392(13) 0.0261(11) 0.0359(12) 0.0059(9) 0.0135(10) 0.0142(10)
C12 0.0560(15) 0.0308(12) 0.0485(14) 0.0159(11) 0.0257(12) 0.0232(11)
C26 0.0393(13) 0.0282(11) 0.0351(12) 0.0135(9) 0.0099(10) 0.0108(10)
C31 0.0327(13) 0.0372(12) 0.0345(12) 0.0107(10) 0.0030(10) 0.0130(10)
C14 0.0467(14) 0.0423(13) 0.0368(12) 0.0205(10) 0.0203(11) 0.0231(11)
C19 0.0324(12) 0.0385(12) 0.0382(12) 0.0168(10) 0.0151(10) 0.0180(10)
C27 0.0419(14) 0.0331(12) 0.0332(12) 0.0138(10) 0.0138(10) 0.0039(10)
C23 0.0334(13) 0.0439(13) 0.0336(12) 0.0141(10) 0.0101(10) 0.0104(11)
C4 0.0296(12) 0.0333(11) 0.0303(12) -0.0002(9) 0.0092(9) 0.0116(10)
C20 0.0424(15) 0.0575(15) 0.0613(16) 0.0274(13) 0.0276(13) 0.0296(13)
C13 0.0649(17) 0.0384(13) 0.0485(15) 0.0252(11) 0.0294(13) 0.0291(12)
B1 0.0328(13) 0.0264(11) 0.0225(11) 0.0067(9) 0.0080(10) 0.0144(10)
C22 0.0288(13) 0.0651(16) 0.0456(15) 0.0293(13) 0.0056(11) 0.0071(12)
C30 0.0448(16) 0.084(2) 0.0708(19) 0.0177(16) 0.0258(14) 0.0257(15)
C21 0.0297(14) 0.0719(18) 0.0682(18) 0.0443(15) 0.0233(13) 0.0233(13)
C32 0.0379(15) 0.0500(15) 0.0746(18) 0.0112(13) 0.0118(13) 0.0219(12)
C33 0.064(2) 0.0605(19) 0.144(3) -0.009(2) 0.041(2) 0.0265(16)

loop_
_atom_type_symbol
_atom_type_description
_atom_type_scat_dispersion_real
_atom_type_scat_dispersion_imag
_atom_type_scat_source
C C 0.0030 0.0020 'International Tables Vol C Tables 4.2.6.8 and 6.1.1.4'
H H 0.0000 0.0000 'International Tables Vol C Tables 4.2.6.8 and 6.1.1.4'
B B 0.0010 0.0010 'International Tables Vol C Tables 4.2.6.8 and 6.1.1.4'
N N 0.0060 0.0030 'International Tables Vol C Tables 4.2.6.8 and 6.1.1.4'
O O 0.0110 0.0060 'International Tables Vol C Tables 4.2.6.8 and 6.1.1.4'

loop_
_geom_angle_atom_site_label_1
_geom_angle_atom_site_label_2
_geom_angle_atom_site_label_3
_geom_angle
_geom_angle_site_symmetry_1
_geom_angle_site_symmetry_3
_geom_angle_publ_flag
C9 O1 B1 122.25(15) . . ?
C1 N1 B1 129.94(14) . . ?
C7 N1 C1 107.81(15) . . ?
C7 N1 B1 122.19(15) . . ?
C7 N2 H2 125.4 . . ?
C7 N2 C6 109.23(15) . . ?
C6 N2 H2 125.4 . . ?
C31 O3 C32 116.39(18) . . ?
C6 C1 N1 107.27(15) . . ?
C2 C1 N1 131.78(17) . . ?
C2 C1 C6 120.95(17) . . ?
C24 C29 H29 118.9 . . ?
C28 C29 H29 118.9 . . ?
C28 C29 C24 122.14(19) . . ?
N1 C7 N2 109.28(16) . . ?
N1 C7 C8 121.82(16) . . ?
N2 C7 C8 128.85(16) . . ?
C11 C10 H10 119.8 . . ?
C11 C10 C9 120.39(18) . . ?
C9 C10 H10 119.8 . . ?
C10 C11 H11 119.0 . . ?
C10 C11 C16 121.94(18) . . ?
C16 C11 H11 119.0 . . ?
C29 C24 B1 119.78(16) . . ?
C25 C24 C29 116.01(18) . . ?
C25 C24 B1 124.19(18) . . ?
N2 C6 C1 106.39(16) . . ?
N2 C6 C5 131.63(17) . . ?
C5 C6 C1 121.97(17) . . ?
C19 C18 C23 115.9(2) . . ?
C19 C18 B1 123.37(18) . . ?
C23 C18 B1 120.64(18) . . ?
C15 C17 C8 124.35(17) . . ?
C15 C17 C16 116.74(17) . . ?
C16 C17 C8 118.88(17) . . ?
C17 C8 C7 125.78(17) . . ?
C9 C8 C7 114.91(16) . . ?
C9 C8 C17 119.14(17) . . ?
O1 C9 C10 116.32(17) . . ?
O1 C9 C8 122.87(16) . . ?
C8 C9 C10 120.73(17) . . ?
C17 C15 H15 119.2 . . ?
C14 C15 C17 121.58(19) . . ?
C14 C15 H15 119.2 . . ?
C11 C16 C17 118.85(17) . . ?
C12 C16 C11 121.27(18) . . ?
C12 C16 C17 119.88(19) . . ?
C29 C28 H28 120.1 . . ?
C27 C28 C29 119.9(2) . . ?
C27 C28 H28 120.1 . . ?
C1 C2 H2A 121.5 . . ?
C3 C2 C1 116.99(17) . . ?
C3 C2 H2A 121.5 . . ?
C6 C5 H5 121.8 . . ?
C4 C5 C6 116.47(18) . . ?
C4 C5 H5 121.8 . . ?
C24 C25 H25 118.6 . . ?
C26 C25 C24 122.8(2) . . ?
C26 C25 H25 118.6 . . ?
C2 C3 H3 119.3 . . ?
C2 C3 C4 121.48(18) . . ?
C4 C3 H3 119.3 . . ?
C16 C12 H12 119.2 . . ?
C13 C12 C16 121.6(2) . . ?
C13 C12 H12 119.2 . . ?
C25 C26 H26 120.2 . . ?
C27 C26 C25 119.50(19) . . ?
C27 C26 H26 120.2 . . ?
O3 C31 C30 112.0(2) . . ?
O2 C31 O3 123.3(2) . . ?
O2 C31 C30 124.7(2) . . ?
C15 C14 H14 119.5 . . ?
C15 C14 C13 120.9(2) . . ?
C13 C14 H14 119.5 . . ?
C18 C19 H19 118.8 . . ?
C20 C19 C18 122.4(2) . . ?
C20 C19 H19 118.8 . . ?
C28 C27 H27 120.1 . . ?
C26 C27 C28 119.71(19) . . ?
C26 C27 H27 120.1 . . ?
C18 C23 H23 118.9 . . ?
C22 C23 C18 122.1(2) . . ?
C22 C23 H23 118.9 . . ?
C5 C4 C3 122.12(18) . . ?
C5 C4 H4 118.9 . . ?
C3 C4 H4 118.9 . . ?
C19 C20 H20 120.0 . . ?
C21 C20 C19 120.0(2) . . ?
C21 C20 H20 120.0 . . ?
C12 C13 C14 119.24(19) . . ?
C12 C13 H13 120.4 . . ?
C14 C13 H13 120.4 . . ?
O1 B1 N1 104.11(14) . . ?
O1 B1 C24 106.08(16) . . ?
O1 B1 C18 111.22(16) . . ?
N1 B1 C24 110.49(16) . . ?
N1 B1 C18 110.22(16) . . ?
C18 B1 C24 114.19(15) . . ?
C23 C22 H22 119.9 . . ?
C21 C22 C23 120.2(2) . . ?
C21 C22 H22 119.9 . . ?
C31 C30 H30A 109.5 . . ?
C31 C30 H30B 109.5 . . ?
C31 C30 H30C 109.5 . . ?
H30A C30 H30B 109.5 . . ?
H30A C30 H30C 109.5 . . ?
H30B C30 H30C 109.5 . . ?
C20 C21 C22 119.4(2) . . ?
C20 C21 H21 120.3 . . ?
C22 C21 H21 120.3 . . ?
O3 C32 H32A 109.7 . . ?
O3 C32 H32B 109.7 . . ?
O3 C32 C33 110.0(2) . . ?
H32A C32 H32B 108.2 . . ?
C33 C32 H32A 109.7 . . ?
C33 C32 H32B 109.7 . . ?
C32 C33 H33A 109.5 . . ?
C32 C33 H33B 109.5 . . ?
C32 C33 H33C 109.5 . . ?
H33A C33 H33B 109.5 . . ?
H33A C33 H33C 109.5 . . ?
H33B C33 H33C 109.5 . . ?

loop_
_geom_bond_atom_site_label_1
_geom_bond_atom_site_label_2
_geom_bond_distance
_geom_bond_site_symmetry_2
_geom_bond_publ_flag
O1 C9 1.338(2) . ?
O1 B1 1.494(2) . ?
N1 C1 1.398(2) . ?
N1 C7 1.342(2) . ?
N1 B1 1.589(3) . ?
N2 H2 0.8600 . ?
N2 C7 1.349(2) . ?
N2 C6 1.377(2) . ?
O3 C31 1.310(2) . ?
O3 C32 1.452(3) . ?
C1 C6 1.391(3) . ?
C1 C2 1.391(3) . ?
O2 C31 1.205(2) . ?
C29 H29 0.9300 . ?
C29 C24 1.398(3) . ?
C29 C28 1.385(3) . ?
C7 C8 1.446(3) . ?
C10 H10 0.9300 . ?
C10 C11 1.347(3) . ?
C10 C9 1.411(3) . ?
C11 H11 0.9300 . ?
C11 C16 1.422(3) . ?
C24 C25 1.394(3) . ?
C24 B1 1.617(3) . ?
C6 C5 1.388(3) . ?
C18 C19 1.389(3) . ?
C18 C23 1.394(3) . ?
C18 B1 1.609(3) . ?
C17 C8 1.445(2) . ?
C17 C15 1.420(3) . ?
C17 C16 1.423(3) . ?
C8 C9 1.397(2) . ?
C15 H15 0.9300 . ?
C15 C14 1.367(3) . ?
C16 C12 1.407(3) . ?
C28 H28 0.9300 . ?
C28 C27 1.383(3) . ?
C2 H2A 0.9300 . ?
C2 C3 1.376(3) . ?
C5 H5 0.9300 . ?
C5 C4 1.370(3) . ?
C25 H25 0.9300 . ?
C25 C26 1.383(3) . ?
C3 H3 0.9300 . ?
C3 C4 1.395(3) . ?
C12 H12 0.9300 . ?
C12 C13 1.359(3) . ?
C26 H26 0.9300 . ?
C26 C27 1.381(3) . ?
C31 C30 1.492(3) . ?
C14 H14 0.9300 . ?
C14 C13 1.398(3) . ?
C19 H19 0.9300 . ?
C19 C20 1.388(3) . ?
C27 H27 0.9300 . ?
C23 H23 0.9300 . ?
C23 C22 1.385(3) . ?
C4 H4 0.9300 . ?
C20 H20 0.9300 . ?
C20 C21 1.370(3) . ?
C13 H13 0.9300 . ?
C22 H22 0.9300 . ?
C22 C21 1.375(3) . ?
C30 H30A 0.9600 . ?
C30 H30B 0.9600 . ?
C30 H30C 0.9600 . ?
C21 H21 0.9300 . ?
C32 H32A 0.9700 . ?
C32 H32B 0.9700 . ?
C32 C33 1.496(4) . ?
C33 H33A 0.9600 . ?
C33 H33B 0.9600 . ?
C33 H33C 0.9600 . ?

loop_
_geom_torsion_atom_site_label_1
_geom_torsion_atom_site_label_2
_geom_torsion_atom_site_label_3
_geom_torsion_atom_site_label_4
_geom_torsion
_geom_torsion_site_symmetry_1
_geom_torsion_site_symmetry_2
_geom_torsion_site_symmetry_3
_geom_torsion_site_symmetry_4
_geom_torsion_publ_flag
N1 C1 C6 N2 -0.6(2) . . . . ?
N1 C1 C6 C5 178.23(16) . . . . ?
N1 C1 C2 C3 -178.73(19) . . . . ?
N1 C7 C8 C17 -167.45(17) . . . . ?
N1 C7 C8 C9 17.3(3) . . . . ?
N2 C7 C8 C17 15.6(3) . . . . ?
N2 C7 C8 C9 -159.67(18) . . . . ?
N2 C6 C5 C4 179.10(19) . . . . ?
C1 N1 C7 N2 -1.2(2) . . . . ?
C1 N1 C7 C8 -178.74(16) . . . . ?
C1 N1 B1 O1 152.55(17) . . . . ?
C1 N1 B1 C24 39.0(2) . . . . ?
C1 N1 B1 C18 -88.1(2) . . . . ?
C1 C6 C5 C4 0.6(3) . . . . ?
C1 C2 C3 C4 0.5(3) . . . . ?
C29 C24 C25 C26 -0.9(3) . . . . ?
C29 C24 B1 O1 -41.4(2) . . . . ?
C29 C24 B1 N1 70.8(2) . . . . ?
C29 C24 B1 C18 -164.24(17) . . . . ?
C29 C28 C27 C26 0.6(3) . . . . ?
C7 N1 C1 C6 1.1(2) . . . . ?
C7 N1 C1 C2 -179.13(19) . . . . ?
C7 N1 B1 O1 -24.3(2) . . . . ?
C7 N1 B1 C24 -137.79(17) . . . . ?
C7 N1 B1 C18 95.07(19) . . . . ?
C7 N2 C6 C1 -0.1(2) . . . . ?
C7 N2 C6 C5 -178.8(2) . . . . ?
C7 C8 C9 O1 -3.5(3) . . . . ?
C7 C8 C9 C10 173.24(17) . . . . ?
C10 C11 C16 C17 -0.9(3) . . . . ?
C10 C11 C16 C12 178.7(2) . . . . ?
C11 C10 C9 O1 177.26(17) . . . . ?
C11 C10 C9 C8 0.3(3) . . . . ?
C11 C16 C12 C13 -179.0(2) . . . . ?
C24 C29 C28 C27 -0.9(3) . . . . ?
C24 C25 C26 C27 0.7(3) . . . . ?
C6 N2 C7 N1 0.8(2) . . . . ?
C6 N2 C7 C8 178.13(18) . . . . ?
C6 C1 C2 C3 1.0(3) . . . . ?
C6 C5 C4 C3 0.9(3) . . . . ?
C18 C19 C20 C21 0.1(3) . . . . ?
C18 C23 C22 C21 -0.7(3) . . . . ?
C17 C8 C9 O1 -179.05(16) . . . . ?
C17 C8 C9 C10 -2.3(3) . . . . ?
C17 C15 C14 C13 -1.1(3) . . . . ?
C17 C16 C12 C13 0.6(3) . . . . ?
C8 C17 C15 C14 -179.15(18) . . . . ?
C8 C17 C16 C11 -1.1(3) . . . . ?
C8 C17 C16 C12 179.31(18) . . . . ?
C9 O1 B1 N1 38.7(2) . . . . ?
C9 O1 B1 C24 155.35(16) . . . . ?
C9 O1 B1 C18 -79.9(2) . . . . ?
C9 C10 C11 C16 1.3(3) . . . . ?
C15 C17 C8 C7 9.6(3) . . . . ?
C15 C17 C8 C9 -175.31(18) . . . . ?
C15 C17 C16 C11 177.02(17) . . . . ?
C15 C17 C16 C12 -2.5(3) . . . . ?
C15 C14 C13 C12 -1.1(3) . . . . ?
C16 C17 C8 C7 -172.36(17) . . . . ?
C16 C17 C8 C9 2.7(3) . . . . ?
C16 C17 C15 C14 2.8(3) . . . . ?
C16 C12 C13 C14 1.3(3) . . . . ?
C28 C29 C24 C25 1.0(3) . . . . ?
C28 C29 C24 B1 179.36(18) . . . . ?
C2 C1 C6 N2 179.61(16) . . . . ?
C2 C1 C6 C5 -1.5(3) . . . . ?
C2 C3 C4 C5 -1.4(3) . . . . ?
C25 C24 B1 O1 136.79(18) . . . . ?
C25 C24 B1 N1 -111.0(2) . . . . ?
C25 C24 B1 C18 13.9(3) . . . . ?
C25 C26 C27 C28 -0.4(3) . . . . ?
C31 O3 C32 C33 81.4(3) . . . . ?
C19 C18 C23 C22 0.4(3) . . . . ?
C19 C18 B1 O1 149.87(17) . . . . ?
C19 C18 B1 N1 34.9(2) . . . . ?
C19 C18 B1 C24 -90.1(2) . . . . ?
C19 C20 C21 C22 -0.4(3) . . . . ?
C23 C18 C19 C20 -0.1(3) . . . . ?
C23 C18 B1 O1 -33.4(2) . . . . ?
C23 C18 B1 N1 -148.37(17) . . . . ?
C23 C18 B1 C24 86.6(2) . . . . ?
C23 C22 C21 C20 0.7(3) . . . . ?
B1 O1 C9 C10 155.25(18) . . . . ?
B1 O1 C9 C8 -27.9(3) . . . . ?
B1 N1 C1 C6 -176.05(18) . . . . ?
B1 N1 C1 C2 3.7(3) . . . . ?
B1 N1 C7 N2 176.23(16) . . . . ?
B1 N1 C7 C8 -1.3(3) . . . . ?
B1 C24 C25 C26 -179.17(18) . . . . ?
B1 C18 C19 C20 176.74(18) . . . . ?
B1 C18 C23 C22 -176.51(18) . . . . ?
C32 O3 C31 O2 1.6(3) . . . . ?
C32 O3 C31 C30 -178.68(19) . . . . ?
